data_2312668
loop_
_publ_author_name
'Thomas, Jarrod R.'
'Sarma, Kavisha A.'
'Giansiracusa, Marcus J.'
'Sulway, Scott A.'

_publ_section_title
;
 Structural comparison of
 [Ce(O<sup>t</sup>Bu)Cl(THF)<sub>5</sub>](BPh<sub>4</sub>) to smaller rare
 earth analogues.
;
_journal_coeditor_code UX3010
_journal_issue 'Pt 11'
_journal_name_full 'Acta crystallographica. Section C, Structural chemistry'
_journal_page_first 761
_journal_page_last 765
_journal_paper_doi 10.1107/S2053229624009872
_journal_volume 80
_journal_year 2024
_chemical_formula_iupac '[Ce (C4 H9 O1) Cl (C4 H8 O1)5] (C24 H20 B), 2C4 H8 O'
_chemical_formula_moiety 'C24 H49 Ce Cl O6 +, C24 H20 B -, 2(C4 H8 O)'
_chemical_formula_sum 'C56 H85 B Ce Cl O8'
_chemical_formula_weight 1072.61
_chemical_name_systematic
;
(<i>tert</i>-Butoxido)chloridopentakis(tetrahydrofuran)lanthanide(III)
tetraphenylborate tetrahydrofuran disolvate
;
_space_group_crystal_system monoclinic
_space_group_IT_number 14
_space_group_name_Hall '-P 2yn'
_space_group_name_H-M_alt 'P 1 21/n 1'
_atom_sites_solution_hydrogens geom
_atom_sites_solution_primary dual
_audit_creation_method
;
Olex2 1.3
(compiled 2020.11.12 svn.r5f609507 for OlexSys, GUI svn.r6408)
;
_cell_angle_alpha 90
_cell_angle_beta 90.041(4)
_cell_angle_gamma 90
_cell_formula_units_Z 4
_cell_length_a 13.6042(13)
_cell_length_b 12.5699(11)
_cell_length_c 32.334(3)
_cell_measurement_reflns_used 9888
_cell_measurement_temperature 100.0
_cell_measurement_theta_max 28.256
_cell_measurement_theta_min 2.410
_cell_volume 5529.2(9)
_computing_cell_refinement
;
SAINT (Bruker, 2019)
;
_computing_data_collection
;
APEX3 (Bruker, 2019)
;
_computing_data_reduction
;
SAINT (Bruker, 2019)
;
_computing_molecular_graphics
;
OLEX2 (Dolomanov <i>et al.</i>, 2009)
;
_computing_publication_material
;
OLEX2 (Dolomanov <i>et al.</i>, 2009)
;
_computing_structure_refinement
;
SHELXL (Sheldrick, 2015<i>b</i>)
;
_computing_structure_solution
;
SHELXT2018 (Sheldrick, 2015<i>a</i>)
;
_diffrn_ambient_temperature 100.0
_diffrn_detector_area_resol_mean 7.391
_diffrn_measured_fraction_theta_full 0.998
_diffrn_measured_fraction_theta_max 0.998
_diffrn_measurement_device_type 'Bruker D8 QUEST'
_diffrn_radiation_type MoK\a
_diffrn_radiation_wavelength 0.71073
_diffrn_reflns_av_R_equivalents 0.0663
_diffrn_reflns_av_unetI/netI 0.0291
_diffrn_reflns_limit_h_max 18
_diffrn_reflns_limit_h_min -18
_diffrn_reflns_limit_k_max 16
_diffrn_reflns_limit_k_min -16
_diffrn_reflns_limit_l_max 43
_diffrn_reflns_limit_l_min -43
_diffrn_reflns_number 175436
_diffrn_reflns_theta_full 25.242
_diffrn_reflns_theta_max 28.322
_diffrn_reflns_theta_min 2.206
_diffrn_source_current 1.4
_diffrn_source_power 0.07
_diffrn_source_voltage 50.0
_exptl_absorpt_coefficient_mu 0.922
_exptl_absorpt_correction_T_max 0.7457
_exptl_absorpt_correction_T_min 0.6070
_exptl_absorpt_correction_type multi-scan
_exptl_absorpt_process_details
;
(SADABS; Bruker, 2016)
;
_exptl_crystal_colour 'clear colourless'
_exptl_crystal_density_diffrn 1.288
_exptl_crystal_description plate
_exptl_crystal_F_000 2260
_exptl_crystal_size_max 0.3
_exptl_crystal_size_mid 0.2
_exptl_crystal_size_min 0.1
_refine_diff_density_max 2.469
_refine_diff_density_min -2.593
_refine_ls_extinction_method none
_refine_ls_goodness_of_fit_ref 1.144
_refine_ls_hydrogen_treatment constr
_refine_ls_matrix_type full
_refine_ls_number_parameters 607
_refine_ls_number_reflns 13757
_refine_ls_number_restraints 0
_refine_ls_restrained_S_all 1.144
_refine_ls_R_factor_all 0.0671
_refine_ls_R_factor_gt 0.0506
_refine_ls_shift/su_max 0.003
_refine_ls_shift/su_mean 0.000
_refine_ls_structure_factor_coef Fsqd
_refine_ls_weighting_details 'w=1/[\s^2^(Fo^2^)+(0.0179P)^2^+34.4195P] where P=(Fo^2^+2Fc^2^)/3'
_refine_ls_weighting_scheme calc
_refine_ls_wR_factor_gt 0.1162
_refine_ls_wR_factor_ref 0.1296
_reflns_number_gt 11590
_reflns_number_total 13757
_reflns_threshold_expression 'I > 2\s(I)'
_cod_data_source_file ux3010sup1.cif
_cod_data_source_block 1-Ce_100K
_cod_depositor_comments 'Adding full bibliography for 2312668--2312669.cif.'
_cod_original_cell_volume 5529.3(9)
_cod_database_code 2312668
_cod_database_fobs_code 2312668
_shelx_space_group_comment
;
The symmetry employed for this shelxl refinement is uniquely defined
by the following loop, which should always be used as a source of
symmetry information in preference to the above space-group names.
They are only intended as comments.
;
_shelx_estimated_absorpt_t_min 0.769
_shelx_estimated_absorpt_t_max 0.913

loop_
_space_group_symop_operation_xyz
'x, y, z'
'-x+1/2, y+1/2, -z+1/2'
'-x, -y, -z'
'x-1/2, -y-1/2, z-1/2'

loop_
_atom_site_type_symbol
_atom_site_label
_atom_site_fract_x
_atom_site_fract_y
_atom_site_fract_z
_atom_site_U_iso_or_equiv
_atom_site_adp_type
_atom_site_calc_flag
_atom_site_occupancy
_atom_site_disorder_assembly
_atom_site_disorder_group
Ce Ce1 0.29569(2) 0.51471(2) 0.66162(2) 0.01710(6) Uani d 1 . .
Cl Cl1 0.26523(7) 0.52755(8) 0.74707(3) 0.02336(19) Uani d 1 . .
O O1 0.3154(2) 0.5085(2) 0.59649(9) 0.0247(6) Uani d 1 . .
O O6 0.1616(2) 0.3760(2) 0.66281(9) 0.0249(6) Uani d 1 . .
O O5 0.3727(2) 0.3365(2) 0.67353(9) 0.0240(6) Uani d 1 . .
O O4 0.4774(2) 0.5404(2) 0.67593(9) 0.0248(6) Uani d 1 . .
O O3 0.3237(2) 0.7143(2) 0.66689(9) 0.0245(6) Uani d 1 . .
O O2 0.1321(2) 0.6080(2) 0.64890(9) 0.0265(6) Uani d 1 . .
O O7 0.3289(3) 0.1426(4) 0.56841(12) 0.0485(10) Uani d 1 . .
C C21 0.0871(3) 0.3659(3) 0.69507(14) 0.0266(9) Uani d 1 . .
H H21A 0.039591 0.425442 0.693587 0.032 Uiso calc 1 . .
H H21B 0.117984 0.365753 0.722812 0.032 Uiso calc 1 . .
C C17 0.3589(3) 0.2654(3) 0.70837(14) 0.0271(9) Uani d 1 . .
H H17A 0.294684 0.228605 0.706454 0.033 Uiso calc 1 . .
H H17B 0.361628 0.305130 0.734779 0.033 Uiso calc 1 . .
C C37 0.7177(3) 0.9016(3) 0.61077(12) 0.0211(8) Uani d 1 . .
C C9 0.3635(3) 0.7681(3) 0.70318(13) 0.0253(9) Uani d 1 . .
H H9A 0.408720 0.720824 0.718616 0.030 Uiso calc 1 . .
H H9B 0.310167 0.791449 0.721900 0.030 Uiso calc 1 . .
C C25 0.7354(3) 1.1157(3) 0.62091(13) 0.0209(8) Uani d 1 . .
C C20 0.4432(3) 0.2892(3) 0.64458(14) 0.0285(9) Uani d 1 . .
H H20A 0.506532 0.327817 0.645387 0.034 Uiso calc 1 . .
H H20B 0.417223 0.291096 0.615972 0.034 Uiso calc 1 . .
C C31 0.7334(3) 0.9756(3) 0.68602(12) 0.0216(8) Uani d 1 . .
C C11 0.3485(3) 0.8977(3) 0.65098(15) 0.0290(9) Uani d 1 . .
H H11A 0.384198 0.937009 0.629134 0.035 Uiso calc 1 . .
H H11B 0.295129 0.943191 0.661919 0.035 Uiso calc 1 . .
C C30 0.7630(3) 1.2082(4) 0.64260(14) 0.0269(9) Uani d 1 . .
H H30 0.799514 1.200643 0.667477 0.032 Uiso calc 1 . .
C C44 0.9567(3) 0.9852(3) 0.66576(13) 0.0245(8) Uani d 1 . .
H H44 0.932676 0.982327 0.693322 0.029 Uiso calc 1 . .
C C36 0.6726(3) 1.0436(4) 0.70892(13) 0.0284(9) Uani d 1 . .
H H36 0.652655 1.109132 0.696887 0.034 Uiso calc 1 . .
C C26 0.6832(3) 1.1340(3) 0.58448(13) 0.0242(8) Uani d 1 . .
H H26 0.663380 1.074480 0.568386 0.029 Uiso calc 1 . .
C C12 0.3079(4) 0.7924(3) 0.63444(14) 0.0276(9) Uani d 1 . .
H H12A 0.236914 0.799131 0.628145 0.033 Uiso calc 1 . .
H H12B 0.342830 0.771274 0.608890 0.033 Uiso calc 1 . .
C C13 0.5297(3) 0.5136(4) 0.71351(14) 0.0296(9) Uani d 1 . .
H H13A 0.560135 0.442307 0.711341 0.035 Uiso calc 1 . .
H H13B 0.484994 0.514631 0.737634 0.035 Uiso calc 1 . .
C C43 0.8891(3) 0.9928(3) 0.63321(12) 0.0215(8) Uani d 1 . .
C C5 0.0785(3) 0.6743(4) 0.67775(15) 0.0301(10) Uani d 1 . .
H H5A 0.115041 0.740799 0.683489 0.036 Uiso calc 1 . .
H H5B 0.067555 0.636217 0.704144 0.036 Uiso calc 1 . .
C C10 0.4181(3) 0.8629(3) 0.68546(14) 0.0279(9) Uani d 1 . .
H H10A 0.483186 0.842030 0.674398 0.033 Uiso calc 1 . .
H H10B 0.426861 0.919645 0.706372 0.033 Uiso calc 1 . .
C C42 0.6153(3) 0.8993(3) 0.60423(13) 0.0239(8) Uani d 1 . .
H H42 0.575912 0.953374 0.616302 0.029 Uiso calc 1 . .
C C18 0.4427(3) 0.1863(4) 0.70562(14) 0.0290(9) Uani d 1 . .
H H18A 0.424754 0.117207 0.718234 0.035 Uiso calc 1 . .
H H18B 0.502841 0.213940 0.719109 0.035 Uiso calc 1 . .
C C32 0.7598(3) 0.8811(3) 0.70623(13) 0.0260(9) Uani d 1 . .
H H32 0.800138 0.831716 0.691870 0.031 Uiso calc 1 . .
C C19 0.4560(4) 0.1764(4) 0.65895(14) 0.0288(9) Uani d 1 . .
H H19A 0.522199 0.149053 0.651966 0.035 Uiso calc 1 . .
H H19B 0.405693 0.129053 0.646680 0.035 Uiso calc 1 . .
C C38 0.7698(3) 0.8155(3) 0.59345(13) 0.0256(9) Uani d 1 . .
H H38 0.838736 0.811598 0.597770 0.031 Uiso calc 1 . .
C C45 1.0584(3) 0.9817(4) 0.65917(15) 0.0301(9) Uani d 1 . .
H H45 1.101970 0.976912 0.682060 0.036 Uiso calc 1 . .
C C16 0.5453(3) 0.5948(4) 0.64812(14) 0.0279(9) Uani d 1 . .
H H16A 0.516689 0.662942 0.638573 0.034 Uiso calc 1 . .
H H16B 0.559379 0.550012 0.623649 0.034 Uiso calc 1 . .
C C23 0.0397(3) 0.2564(4) 0.63981(15) 0.0312(10) Uani d 1 . .
H H23A 0.029059 0.183050 0.629565 0.037 Uiso calc 1 . .
H H23B -0.009571 0.304457 0.627206 0.037 Uiso calc 1 . .
C C24 0.1437(3) 0.2941(4) 0.63154(15) 0.0300(9) Uani d 1 . .
H H24A 0.191039 0.234756 0.634467 0.036 Uiso calc 1 . .
H H24B 0.149355 0.324061 0.603331 0.036 Uiso calc 1 . .
C C48 0.9301(3) 0.9985(4) 0.59329(13) 0.0258(9) Uani d 1 . .
H H48 0.887242 1.005695 0.570263 0.031 Uiso calc 1 . .
C C35 0.6401(3) 1.0187(5) 0.74881(14) 0.0343(11) Uani d 1 . .
H H35 0.597572 1.066212 0.763033 0.041 Uiso calc 1 . .
C C41 0.5699(3) 0.8206(4) 0.58070(14) 0.0282(9) Uani d 1 . .
H H41 0.500797 0.823009 0.576543 0.034 Uiso calc 1 . .
C C14 0.6076(3) 0.5991(4) 0.71740(16) 0.0340(10) Uani d 1 . .
H H14A 0.663411 0.574813 0.734657 0.041 Uiso calc 1 . .
H H14B 0.580155 0.665305 0.729277 0.041 Uiso calc 1 . .
C C22 0.0367(4) 0.2613(4) 0.68669(16) 0.0326(10) Uani d 1 . .
H H22A -0.031736 0.261359 0.697102 0.039 Uiso calc 1 . .
H H22B 0.072983 0.201123 0.699267 0.039 Uiso calc 1 . .
C C29 0.7392(4) 1.3098(4) 0.62931(15) 0.0321(10) Uani d 1 . .
H H29 0.759557 1.369847 0.644973 0.038 Uiso calc 1 . .
C C39 0.7244(3) 0.7359(4) 0.57026(14) 0.0290(9) Uani d 1 . .
H H39 0.762564 0.679311 0.559216 0.035 Uiso calc 1 . .
C C1 0.3329(4) 0.5062(3) 0.55284(13) 0.0281(9) Uani d 1 . .
C C6 -0.0186(4) 0.6982(4) 0.65654(17) 0.0396(12) Uani d 1 . .
H H6A -0.072666 0.702895 0.676936 0.047 Uiso calc 1 . .
H H6B -0.015048 0.765930 0.640954 0.047 Uiso calc 1 . .
O O8 -0.0096(5) 0.6477(4) 0.51656(17) 0.0864(19) Uani d 1 . .
C C40 0.6242(4) 0.7388(4) 0.56326(14) 0.0290(9) Uani d 1 . .
H H40 0.593236 0.685884 0.546840 0.035 Uiso calc 1 . .
C C47 1.0311(3) 0.9942(4) 0.58617(15) 0.0312(10) Uani d 1 . .
H H47 1.055753 0.997424 0.558719 0.037 Uiso calc 1 . .
C C15 0.6385(3) 0.6148(4) 0.67250(16) 0.0354(11) Uani d 1 . .
H H15A 0.662995 0.687944 0.667863 0.043 Uiso calc 1 . .
H H15B 0.690487 0.563518 0.664651 0.043 Uiso calc 1 . .
C C46 1.0955(3) 0.9851(4) 0.61928(16) 0.0332(10) Uani d 1 . .
H H46 1.164382 0.981266 0.614651 0.040 Uiso calc 1 . .
C C28 0.6856(4) 1.3242(4) 0.59312(15) 0.0323(10) Uani d 1 . .
H H28 0.667977 1.393431 0.584027 0.039 Uiso calc 1 . .
C C33 0.7302(3) 0.8561(4) 0.74606(15) 0.0317(10) Uani d 1 . .
H H33 0.751304 0.791704 0.758609 0.038 Uiso calc 1 . .
C C8 0.0711(4) 0.5846(4) 0.61324(16) 0.0378(11) Uani d 1 . .
H H8A 0.079104 0.509548 0.604580 0.045 Uiso calc 1 . .
H H8B 0.088176 0.631438 0.589714 0.045 Uiso calc 1 . .
C C27 0.6587(4) 1.2352(4) 0.57066(15) 0.0329(10) Uani d 1 . .
H H27 0.623153 1.243363 0.545567 0.039 Uiso calc 1 . .
C C34 0.6696(3) 0.9255(4) 0.76751(14) 0.0338(11) Uani d 1 . .
H H34 0.648702 0.908951 0.794791 0.041 Uiso calc 1 . .
C C2 0.3522(4) 0.6194(4) 0.53836(15) 0.0386(12) Uani d 1 . .
H H2A 0.295848 0.664454 0.545465 0.058 Uiso calc 1 . .
H H2B 0.361753 0.619901 0.508327 0.058 Uiso calc 1 . .
H H2C 0.411345 0.646942 0.551973 0.058 Uiso calc 1 . .
C C49 0.2497(4) 0.1388(4) 0.53978(16) 0.0390(11) Uani d 1 . .
H H49A 0.250722 0.202249 0.521657 0.047 Uiso calc 1 . .
H H49B 0.186110 0.137029 0.554647 0.047 Uiso calc 1 . .
B B1 0.7684(3) 0.9974(4) 0.63798(14) 0.0205(8) Uani d 1 . .
C C4 0.2421(5) 0.4633(5) 0.53119(16) 0.0482(15) Uani d 1 . .
H H4A 0.232863 0.388327 0.538559 0.072 Uiso calc 1 . .
H H4B 0.250349 0.469610 0.501188 0.072 Uiso calc 1 . .
H H4C 0.184373 0.504272 0.539865 0.072 Uiso calc 1 . .
C C7 -0.0335(4) 0.6054(5) 0.62775(19) 0.0451(13) Uani d 1 . .
H H7A -0.077140 0.624382 0.604361 0.054 Uiso calc 1 . .
H H7B -0.061046 0.543149 0.642470 0.054 Uiso calc 1 . .
C C52 0.4102(4) 0.0951(5) 0.54750(18) 0.0471(14) Uani d 1 . .
H H52A 0.458300 0.066426 0.567596 0.056 Uiso calc 1 . .
H H52B 0.443704 0.147831 0.529648 0.056 Uiso calc 1 . .
C C3 0.4205(5) 0.4363(5) 0.54388(16) 0.0480(15) Uani d 1 . .
H H3A 0.478903 0.465919 0.557410 0.072 Uiso calc 1 . .
H H3B 0.431396 0.433136 0.513949 0.072 Uiso calc 1 . .
H H3C 0.408136 0.364498 0.554461 0.072 Uiso calc 1 . .
C C50 0.2625(4) 0.0393(5) 0.5145(2) 0.0497(15) Uani d 1 . .
H H50A 0.216605 -0.016924 0.523809 0.060 Uiso calc 1 . .
H H50B 0.250847 0.053729 0.484838 0.060 Uiso calc 1 . .
C C51 0.3665(5) 0.0068(6) 0.5218(2) 0.065(2) Uani d 1 . .
H H51A 0.402073 -0.000758 0.495295 0.078 Uiso calc 1 . .
H H51B 0.369390 -0.061732 0.536867 0.078 Uiso calc 1 . .
C C56 -0.0087(6) 0.7586(6) 0.5244(2) 0.0662(19) Uani d 1 . .
H H56A 0.001145 0.772791 0.554191 0.079 Uiso calc 1 . .
H H56B -0.071444 0.791428 0.515538 0.079 Uiso calc 1 . .
C C53 0.0246(9) 0.6317(6) 0.4744(3) 0.093(3) Uani d 1 . .
H H53A -0.030584 0.636105 0.454533 0.112 Uiso calc 1 . .
H H53B 0.057207 0.561739 0.471419 0.112 Uiso calc 1 . .
C C55 0.0722(8) 0.8002(7) 0.5005(3) 0.097(3) Uani d 1 . .
H H55A 0.130141 0.811905 0.518486 0.116 Uiso calc 1 . .
H H55B 0.053741 0.868888 0.487665 0.116 Uiso calc 1 . .
C C54 0.0951(7) 0.7193(8) 0.4678(3) 0.096(3) Uani d 1 . .
H H54A 0.086860 0.750284 0.439877 0.116 Uiso calc 1 . .
H H54B 0.163525 0.693397 0.470694 0.116 Uiso calc 1 . .

loop_
_atom_site_aniso_label
_atom_site_aniso_U_11
_atom_site_aniso_U_22
_atom_site_aniso_U_33
_atom_site_aniso_U_12
_atom_site_aniso_U_13
_atom_site_aniso_U_23
Ce1 0.01736(10) 0.01365(10) 0.02028(11) 0.00015(8) 0.00011(7) -0.00013(8)
Cl1 0.0246(5) 0.0250(5) 0.0205(4) -0.0002(4) 0.0016(3) -0.0013(4)
O1 0.0330(16) 0.0171(14) 0.0240(14) -0.0025(12) 0.0011(12) -0.0005(11)
O6 0.0207(14) 0.0234(15) 0.0306(16) -0.0030(11) 0.0037(12) -0.0053(12)
O5 0.0214(14) 0.0185(14) 0.0320(16) 0.0047(11) 0.0078(12) 0.0070(12)
O4 0.0206(14) 0.0267(16) 0.0271(15) -0.0040(12) -0.0019(11) 0.0043(12)
O3 0.0287(16) 0.0164(13) 0.0285(15) -0.0012(11) -0.0025(12) 0.0013(11)
O2 0.0227(15) 0.0265(15) 0.0302(16) 0.0078(12) -0.0045(12) -0.0045(12)
O7 0.041(2) 0.063(3) 0.042(2) -0.0028(19) -0.0053(17) -0.0183(19)
C21 0.020(2) 0.022(2) 0.038(2) -0.0042(16) 0.0062(17) 0.0010(17)
C17 0.025(2) 0.020(2) 0.037(2) 0.0054(16) 0.0067(18) 0.0095(17)
C37 0.0208(19) 0.0202(19) 0.0222(19) -0.0010(15) 0.0017(15) 0.0034(15)
C9 0.032(2) 0.0153(18) 0.028(2) -0.0042(16) -0.0008(17) -0.0036(15)
C25 0.0167(18) 0.0203(19) 0.026(2) -0.0023(14) 0.0051(15) -0.0029(15)
C20 0.031(2) 0.023(2) 0.031(2) 0.0053(17) 0.0068(18) 0.0013(17)
C31 0.0193(18) 0.025(2) 0.0200(18) -0.0041(15) -0.0026(14) -0.0001(15)
C11 0.034(2) 0.017(2) 0.036(2) -0.0010(17) 0.0004(19) -0.0007(17)
C30 0.024(2) 0.026(2) 0.030(2) 0.0025(17) -0.0056(17) -0.0050(17)
C44 0.025(2) 0.0205(19) 0.027(2) -0.0006(16) 0.0000(16) 0.0020(16)
C36 0.021(2) 0.040(3) 0.024(2) 0.0064(18) -0.0013(16) 0.0006(18)
C26 0.027(2) 0.024(2) 0.0222(19) -0.0043(16) -0.0026(16) 0.0008(15)
C12 0.034(2) 0.0169(19) 0.032(2) -0.0029(17) -0.0044(18) 0.0016(16)
C13 0.0205(19) 0.037(2) 0.031(2) -0.0016(18) -0.0063(16) 0.0096(19)
C43 0.0203(18) 0.0196(19) 0.0247(19) 0.0019(15) -0.0008(15) -0.0018(15)
C5 0.027(2) 0.025(2) 0.038(2) 0.0088(17) 0.0030(18) -0.0057(18)
C10 0.028(2) 0.021(2) 0.034(2) -0.0037(17) 0.0028(18) -0.0034(17)
C42 0.0186(19) 0.025(2) 0.028(2) -0.0019(15) 0.0005(15) 0.0009(16)
C18 0.031(2) 0.025(2) 0.030(2) 0.0096(18) 0.0012(18) 0.0032(17)
C32 0.027(2) 0.022(2) 0.029(2) -0.0042(16) 0.0005(17) 0.0007(16)
C19 0.033(2) 0.023(2) 0.030(2) 0.0106(18) -0.0031(18) -0.0016(17)
C38 0.022(2) 0.026(2) 0.029(2) -0.0002(16) 0.0007(16) -0.0013(17)
C45 0.023(2) 0.026(2) 0.042(3) -0.0006(17) -0.0081(18) 0.0032(19)
C16 0.022(2) 0.028(2) 0.034(2) -0.0040(17) 0.0037(17) 0.0030(18)
C23 0.027(2) 0.022(2) 0.045(3) -0.0044(17) -0.0079(19) 0.0009(19)
C24 0.032(2) 0.024(2) 0.034(2) -0.0045(18) 0.0010(18) -0.0070(18)
C48 0.0224(19) 0.030(2) 0.025(2) -0.0001(17) 0.0008(15) -0.0048(17)
C35 0.021(2) 0.056(3) 0.026(2) 0.008(2) 0.0016(16) 0.001(2)
C41 0.025(2) 0.028(2) 0.032(2) -0.0064(17) -0.0032(17) 0.0017(18)
C14 0.021(2) 0.039(3) 0.042(3) -0.0028(19) -0.0062(19) -0.005(2)
C22 0.028(2) 0.025(2) 0.045(3) -0.0065(18) 0.004(2) 0.0023(19)
C29 0.032(2) 0.023(2) 0.041(3) -0.0004(18) -0.004(2) -0.0057(19)
C39 0.031(2) 0.024(2) 0.032(2) -0.0007(17) 0.0013(18) -0.0066(17)
C1 0.044(3) 0.022(2) 0.0192(19) 0.0000(18) 0.0044(17) -0.0024(15)
C6 0.029(2) 0.039(3) 0.051(3) 0.012(2) 0.001(2) -0.002(2)
O8 0.133(5) 0.056(3) 0.071(3) -0.028(3) 0.027(3) -0.002(3)
C40 0.036(2) 0.025(2) 0.026(2) -0.0111(18) -0.0014(18) -0.0028(17)
C47 0.025(2) 0.034(2) 0.034(2) -0.0002(18) 0.0071(17) -0.0045(19)
C15 0.024(2) 0.038(3) 0.044(3) -0.0097(19) 0.002(2) -0.001(2)
C46 0.019(2) 0.028(2) 0.053(3) 0.0025(17) 0.0020(19) 0.000(2)
C28 0.032(2) 0.024(2) 0.041(3) 0.0042(18) -0.001(2) 0.0034(19)
C33 0.032(2) 0.031(2) 0.032(2) -0.0064(19) -0.0022(19) 0.0084(19)
C8 0.039(3) 0.040(3) 0.034(2) 0.012(2) -0.012(2) -0.011(2)
C27 0.037(3) 0.031(2) 0.030(2) -0.003(2) -0.0050(19) 0.0086(19)
C34 0.021(2) 0.055(3) 0.026(2) -0.005(2) 0.0018(17) 0.008(2)
C2 0.062(4) 0.029(2) 0.026(2) -0.005(2) 0.003(2) 0.0017(18)
C49 0.033(3) 0.044(3) 0.040(3) -0.003(2) -0.004(2) -0.004(2)
B1 0.0174(19) 0.024(2) 0.020(2) -0.0012(16) 0.0006(15) -0.0032(16)
C4 0.057(4) 0.060(4) 0.028(2) -0.020(3) 0.002(2) -0.013(2)
C7 0.033(3) 0.038(3) 0.064(4) 0.004(2) -0.013(2) 0.003(3)
C52 0.032(3) 0.069(4) 0.041(3) 0.004(3) -0.004(2) -0.007(3)
C3 0.063(4) 0.053(3) 0.028(2) 0.023(3) 0.012(2) 0.001(2)
C50 0.031(3) 0.059(4) 0.059(4) -0.005(2) 0.002(2) -0.025(3)
C51 0.064(4) 0.071(5) 0.059(4) 0.028(4) -0.022(3) -0.034(3)
C56 0.072(5) 0.056(4) 0.071(5) 0.012(4) 0.015(4) 0.004(4)
C53 0.164(10) 0.050(4) 0.066(5) 0.007(5) 0.020(6) 0.011(4)
C55 0.144(9) 0.075(6) 0.071(5) -0.030(6) 0.038(6) -0.016(4)
C54 0.104(7) 0.113(8) 0.072(5) -0.044(6) 0.045(5) -0.025(5)

loop_
_atom_type_symbol
_atom_type_description
_atom_type_scat_dispersion_real
_atom_type_scat_dispersion_imag
_atom_type_scat_source
C C 0.0033 0.0016 'International Tables Vol C Tables 4.2.6.8 and 6.1.1.4'
H H 0.0000 0.0000 'International Tables Vol C Tables 4.2.6.8 and 6.1.1.4'
B B 0.0013 0.0007 'International Tables Vol C Tables 4.2.6.8 and 6.1.1.4'
Ce Ce -0.2486 2.6331 'International Tables Vol C Tables 4.2.6.8 and 6.1.1.4'
Cl Cl 0.1484 0.1585 'International Tables Vol C Tables 4.2.6.8 and 6.1.1.4'
O O 0.0106 0.0060 'International Tables Vol C Tables 4.2.6.8 and 6.1.1.4'

loop_
_geom_angle_atom_site_label_1
_geom_angle_atom_site_label_2
_geom_angle_atom_site_label_3
_geom_angle_site_symmetry_1
_geom_angle_site_symmetry_3
_geom_angle
_geom_angle_publ_flag
O1 Ce1 Cl1 . . 178.25(9) ?
O1 Ce1 O6 . . 94.69(10) ?
O1 Ce1 O5 . . 93.82(10) ?
O1 Ce1 O4 . . 93.53(11) ?
O1 Ce1 O3 . . 94.78(10) ?
O1 Ce1 O2 . . 88.15(11) ?
O6 Ce1 Cl1 . . 85.25(7) ?
O6 Ce1 O4 . . 142.17(10) ?
O6 Ce1 O3 . . 142.07(10) ?
O6 Ce1 O2 . . 71.91(10) ?
O5 Ce1 Cl1 . . 87.82(7) ?
O5 Ce1 O6 . . 71.44(10) ?
O5 Ce1 O4 . . 71.21(10) ?
O5 Ce1 O3 . . 144.10(10) ?
O5 Ce1 O2 . . 143.34(10) ?
O4 Ce1 Cl1 . . 87.57(7) ?
O4 Ce1 O3 . . 73.51(10) ?
O4 Ce1 O2 . . 145.28(10) ?
O3 Ce1 Cl1 . . 84.22(7) ?
O3 Ce1 O2 . . 71.79(10) ?
O2 Ce1 Cl1 . . 90.17(7) ?
C1 O1 Ce1 . . 177.5(3) ?
C21 O6 Ce1 . . 124.9(2) ?
C21 O6 C24 . . 108.5(3) ?
C24 O6 Ce1 . . 126.6(2) ?
C17 O5 Ce1 . . 128.1(2) ?
C17 O5 C20 . . 109.3(3) ?
C20 O5 Ce1 . . 122.6(2) ?
C13 O4 Ce1 . . 127.1(2) ?
C13 O4 C16 . . 108.3(3) ?
C16 O4 Ce1 . . 124.4(2) ?
C9 O3 Ce1 . . 124.5(2) ?
C12 O3 Ce1 . . 126.6(2) ?
C12 O3 C9 . . 108.8(3) ?
C5 O2 Ce1 . . 126.9(3) ?
C5 O2 C8 . . 109.9(3) ?
C8 O2 Ce1 . . 122.3(3) ?
C49 O7 C52 . . 105.3(4) ?
O6 C21 H21A . . 110.7 ?
O6 C21 H21B . . 110.7 ?
O6 C21 C22 . . 105.2(4) ?
H21A C21 H21B . . 108.8 ?
C22 C21 H21A . . 110.7 ?
C22 C21 H21B . . 110.7 ?
O5 C17 H17A . . 110.7 ?
O5 C17 H17B . . 110.7 ?
O5 C17 C18 . . 105.1(3) ?
H17A C17 H17B . . 108.8 ?
C18 C17 H17A . . 110.7 ?
C18 C17 H17B . . 110.7 ?
C42 C37 C38 . . 114.9(4) ?
C42 C37 B1 . . 120.7(4) ?
C38 C37 B1 . . 124.4(4) ?
O3 C9 H9A . . 111.0 ?
O3 C9 H9B . . 111.0 ?
O3 C9 C10 . . 104.0(3) ?
H9A C9 H9B . . 109.0 ?
C10 C9 H9A . . 111.0 ?
C10 C9 H9B . . 111.0 ?
C30 C25 B1 . . 120.4(4) ?
C26 C25 C30 . . 114.8(4) ?
C26 C25 B1 . . 124.8(4) ?
O5 C20 H20A . . 110.7 ?
O5 C20 H20B . . 110.7 ?
O5 C20 C19 . . 105.2(3) ?
H20A C20 H20B . . 108.8 ?
C19 C20 H20A . . 110.7 ?
C19 C20 H20B . . 110.7 ?
C36 C31 B1 . . 124.5(4) ?
C32 C31 C36 . . 114.9(4) ?
C32 C31 B1 . . 120.4(4) ?
H11A C11 H11B . . 109.0 ?
C12 C11 H11A . . 111.1 ?
C12 C11 H11B . . 111.1 ?
C10 C11 H11A . . 111.1 ?
C10 C11 H11B . . 111.1 ?
C10 C11 C12 . . 103.4(3) ?
C25 C30 H30 . . 118.5 ?
C29 C30 C25 . . 123.0(4) ?
C29 C30 H30 . . 118.5 ?
C43 C44 H44 . . 118.8 ?
C43 C44 C45 . . 122.4(4) ?
C45 C44 H44 . . 118.8 ?
C31 C36 H36 . . 118.7 ?
C35 C36 C31 . . 122.5(4) ?
C35 C36 H36 . . 118.7 ?
C25 C26 H26 . . 118.5 ?
C27 C26 C25 . . 123.0(4) ?
C27 C26 H26 . . 118.5 ?
O3 C12 C11 . . 106.2(3) ?
O3 C12 H12A . . 110.5 ?
O3 C12 H12B . . 110.5 ?
C11 C12 H12A . . 110.5 ?
C11 C12 H12B . . 110.5 ?
H12A C12 H12B . . 108.7 ?
O4 C13 H13A . . 110.9 ?
O4 C13 H13B . . 110.9 ?
O4 C13 C14 . . 104.4(4) ?
H13A C13 H13B . . 108.9 ?
C14 C13 H13A . . 110.9 ?
C14 C13 H13B . . 110.9 ?
C44 C43 C48 . . 115.6(4) ?
C44 C43 B1 . . 125.8(4) ?
C48 C43 B1 . . 118.6(3) ?
O2 C5 H5A . . 110.7 ?
O2 C5 H5B . . 110.7 ?
O2 C5 C6 . . 105.2(4) ?
H5A C5 H5B . . 108.8 ?
C6 C5 H5A . . 110.7 ?
C6 C5 H5B . . 110.7 ?
C9 C10 C11 . . 101.3(4) ?
C9 C10 H10A . . 111.5 ?
C9 C10 H10B . . 111.5 ?
C11 C10 H10A . . 111.5 ?
C11 C10 H10B . . 111.5 ?
H10A C10 H10B . . 109.3 ?
C37 C42 H42 . . 118.8 ?
C41 C42 C37 . . 122.4(4) ?
C41 C42 H42 . . 118.8 ?
C17 C18 H18A . . 111.4 ?
C17 C18 H18B . . 111.4 ?
C17 C18 C19 . . 101.6(3) ?
H18A C18 H18B . . 109.3 ?
C19 C18 H18A . . 111.4 ?
C19 C18 H18B . . 111.4 ?
C31 C32 H32 . . 118.3 ?
C33 C32 C31 . . 123.4(4) ?
C33 C32 H32 . . 118.3 ?
C20 C19 C18 . . 102.4(4) ?
C20 C19 H19A . . 111.3 ?
C20 C19 H19B . . 111.3 ?
C18 C19 H19A . . 111.3 ?
C18 C19 H19B . . 111.3 ?
H19A C19 H19B . . 109.2 ?
C37 C38 H38 . . 118.6 ?
C39 C38 C37 . . 122.9(4) ?
C39 C38 H38 . . 118.6 ?
C44 C45 H45 . . 120.0 ?
C46 C45 C44 . . 120.1(4) ?
C46 C45 H45 . . 120.0 ?
O4 C16 H16A . . 110.4 ?
O4 C16 H16B . . 110.4 ?
O4 C16 C15 . . 106.7(4) ?
H16A C16 H16B . . 108.6 ?
C15 C16 H16A . . 110.4 ?
C15 C16 H16B . . 110.4 ?
H23A C23 H23B . . 109.4 ?
C24 C23 H23A . . 111.6 ?
C24 C23 H23B . . 111.6 ?
C24 C23 C22 . . 100.9(4) ?
C22 C23 H23A . . 111.6 ?
C22 C23 H23B . . 111.6 ?
O6 C24 C23 . . 104.7(4) ?
O6 C24 H24A . . 110.8 ?
O6 C24 H24B . . 110.8 ?
C23 C24 H24A . . 110.8 ?
C23 C24 H24B . . 110.8 ?
H24A C24 H24B . . 108.9 ?
C43 C48 H48 . . 118.6 ?
C47 C48 C43 . . 122.7(4) ?
C47 C48 H48 . . 118.6 ?
C36 C35 H35 . . 119.9 ?
C34 C35 C36 . . 120.2(4) ?
C34 C35 H35 . . 119.9 ?
C42 C41 H41 . . 119.6 ?
C40 C41 C42 . . 120.8(4) ?
C40 C41 H41 . . 119.6 ?
C13 C14 H14A . . 111.4 ?
C13 C14 H14B . . 111.4 ?
C13 C14 C15 . . 101.9(4) ?
H14A C14 H14B . . 109.3 ?
C15 C14 H14A . . 111.4 ?
C15 C14 H14B . . 111.4 ?
C21 C22 C23 . . 101.7(4) ?
C21 C22 H22A . . 111.4 ?
C21 C22 H22B . . 111.4 ?
C23 C22 H22A . . 111.4 ?
C23 C22 H22B . . 111.4 ?
H22A C22 H22B . . 109.3 ?
C30 C29 H29 . . 119.9 ?
C30 C29 C28 . . 120.2(4) ?
C28 C29 H29 . . 119.9 ?
C38 C39 H39 . . 119.9 ?
C40 C39 C38 . . 120.3(4) ?
C40 C39 H39 . . 119.9 ?
O1 C1 C2 . . 108.2(3) ?
O1 C1 C4 . . 109.0(4) ?
O1 C1 C3 . . 109.5(4) ?
C4 C1 C2 . . 109.3(4) ?
C3 C1 C2 . . 110.5(4) ?
C3 C1 C4 . . 110.3(4) ?
C5 C6 H6A . . 111.0 ?
C5 C6 H6B . . 111.0 ?
H6A C6 H6B . . 109.0 ?
C7 C6 C5 . . 104.0(4) ?
C7 C6 H6A . . 111.0 ?
C7 C6 H6B . . 111.0 ?
C56 O8 C53 . . 107.4(6) ?
C41 C40 H40 . . 120.7 ?
C39 C40 C41 . . 118.7(4) ?
C39 C40 H40 . . 120.7 ?
C48 C47 H47 . . 120.1 ?
C46 C47 C48 . . 119.8(4) ?
C46 C47 H47 . . 120.1 ?
C16 C15 C14 . . 104.1(4) ?
C16 C15 H15A . . 110.9 ?
C16 C15 H15B . . 110.9 ?
C14 C15 H15A . . 110.9 ?
C14 C15 H15B . . 110.9 ?
H15A C15 H15B . . 109.0 ?
C45 C46 C47 . . 119.3(4) ?
C45 C46 H46 . . 120.3 ?
C47 C46 H46 . . 120.3 ?
C29 C28 H28 . . 120.8 ?
C27 C28 C29 . . 118.4(4) ?
C27 C28 H28 . . 120.8 ?
C32 C33 H33 . . 120.1 ?
C34 C33 C32 . . 119.7(4) ?
C34 C33 H33 . . 120.1 ?
O2 C8 H8A . . 110.8 ?
O2 C8 H8B . . 110.8 ?
O2 C8 C7 . . 104.8(4) ?
H8A C8 H8B . . 108.9 ?
C7 C8 H8A . . 110.8 ?
C7 C8 H8B . . 110.8 ?
C26 C27 H27 . . 119.7 ?
C28 C27 C26 . . 120.6(4) ?
C28 C27 H27 . . 119.7 ?
C35 C34 C33 . . 119.2(4) ?
C35 C34 H34 . . 120.4 ?
C33 C34 H34 . . 120.4 ?
C1 C2 H2A . . 109.5 ?
C1 C2 H2B . . 109.5 ?
C1 C2 H2C . . 109.5 ?
H2A C2 H2B . . 109.5 ?
H2A C2 H2C . . 109.5 ?
H2B C2 H2C . . 109.5 ?
O7 C49 H49A . . 110.3 ?
O7 C49 H49B . . 110.3 ?
O7 C49 C50 . . 107.1(5) ?
H49A C49 H49B . . 108.6 ?
C50 C49 H49A . . 110.3 ?
C50 C49 H49B . . 110.3 ?
C37 B1 C25 . . 111.6(3) ?
C37 B1 C31 . . 105.1(3) ?
C37 B1 C43 . . 110.0(3) ?
C25 B1 C43 . . 105.8(3) ?
C31 B1 C25 . . 112.8(3) ?
C31 B1 C43 . . 111.7(3) ?
C1 C4 H4A . . 109.5 ?
C1 C4 H4B . . 109.5 ?
C1 C4 H4C . . 109.5 ?
H4A C4 H4B . . 109.5 ?
H4A C4 H4C . . 109.5 ?
H4B C4 H4C . . 109.5 ?
C6 C7 C8 . . 101.4(4) ?
C6 C7 H7A . . 111.5 ?
C6 C7 H7B . . 111.5 ?
C8 C7 H7A . . 111.5 ?
C8 C7 H7B . . 111.5 ?
H7A C7 H7B . . 109.3 ?
O7 C52 H52A . . 110.7 ?
O7 C52 H52B . . 110.7 ?
O7 C52 C51 . . 105.3(5) ?
H52A C52 H52B . . 108.8 ?
C51 C52 H52A . . 110.7 ?
C51 C52 H52B . . 110.7 ?
C1 C3 H3A . . 109.5 ?
C1 C3 H3B . . 109.5 ?
C1 C3 H3C . . 109.5 ?
H3A C3 H3B . . 109.5 ?
H3A C3 H3C . . 109.5 ?
H3B C3 H3C . . 109.5 ?
C49 C50 H50A . . 110.8 ?
C49 C50 H50B . . 110.8 ?
H50A C50 H50B . . 108.9 ?
C51 C50 C49 . . 104.6(5) ?
C51 C50 H50A . . 110.8 ?
C51 C50 H50B . . 110.8 ?
C52 C51 H51A . . 110.7 ?
C52 C51 H51B . . 110.7 ?
C50 C51 C52 . . 105.0(5) ?
C50 C51 H51A . . 110.7 ?
C50 C51 H51B . . 110.7 ?
H51A C51 H51B . . 108.8 ?
O8 C56 H56A . . 110.6 ?
O8 C56 H56B . . 110.6 ?
O8 C56 C55 . . 105.6(6) ?
H56A C56 H56B . . 108.8 ?
C55 C56 H56A . . 110.6 ?
C55 C56 H56B . . 110.6 ?
O8 C53 H53A . . 111.0 ?
O8 C53 H53B . . 111.0 ?
O8 C53 C54 . . 104.0(7) ?
H53A C53 H53B . . 109.0 ?
C54 C53 H53A . . 111.0 ?
C54 C53 H53B . . 111.0 ?
C56 C55 H55A . . 110.4 ?
C56 C55 H55B . . 110.4 ?
C56 C55 C54 . . 106.8(7) ?
H55A C55 H55B . . 108.6 ?
C54 C55 H55A . . 110.4 ?
C54 C55 H55B . . 110.4 ?
C53 C54 C55 . . 105.5(7) ?
C53 C54 H54A . . 110.6 ?
C53 C54 H54B . . 110.6 ?
C55 C54 H54A . . 110.6 ?
C55 C54 H54B . . 110.6 ?
H54A C54 H54B . . 108.8 ?

loop_
_geom_bond_atom_site_label_1
_geom_bond_atom_site_label_2
_geom_bond_site_symmetry_2
_geom_bond_distance
_geom_bond_publ_flag
Ce1 Cl1 . 2.7987(10) ?
Ce1 O1 . 2.125(3) ?
Ce1 O6 . 2.524(3) ?
Ce1 O5 . 2.502(3) ?
Ce1 O4 . 2.535(3) ?
Ce1 O3 . 2.543(3) ?
Ce1 O2 . 2.548(3) ?
O1 C1 . 1.432(5) ?
O6 C21 . 1.460(5) ?
O6 C24 . 1.464(5) ?
O5 C17 . 1.451(5) ?
O5 C20 . 1.467(5) ?
O4 C13 . 1.447(5) ?
O4 C16 . 1.460(5) ?
O3 C9 . 1.458(5) ?
O3 C12 . 1.453(5) ?
O2 C5 . 1.448(5) ?
O2 C8 . 1.451(5) ?
O7 C49 . 1.421(6) ?
O7 C52 . 1.428(7) ?
C21 H21A . 0.9900 ?
C21 H21B . 0.9900 ?
C21 C22 . 1.508(6) ?
C17 H17A . 0.9900 ?
C17 H17B . 0.9900 ?
C17 C18 . 1.515(6) ?
C37 C42 . 1.409(6) ?
C37 C38 . 1.409(6) ?
C37 B1 . 1.643(6) ?
C9 H9A . 0.9900 ?
C9 H9B . 0.9900 ?
C9 C10 . 1.517(6) ?
C25 C30 . 1.409(6) ?
C25 C26 . 1.394(6) ?
C25 B1 . 1.648(6) ?
C20 H20A . 0.9900 ?
C20 H20B . 0.9900 ?
C20 C19 . 1.502(6) ?
C31 C36 . 1.402(6) ?
C31 C32 . 1.402(6) ?
C31 B1 . 1.648(6) ?
C11 H11A . 0.9900 ?
C11 H11B . 0.9900 ?
C11 C12 . 1.530(6) ?
C11 C10 . 1.526(6) ?
C30 H30 . 0.9500 ?
C30 C29 . 1.385(6) ?
C44 H44 . 0.9500 ?
C44 C43 . 1.400(6) ?
C44 C45 . 1.401(6) ?
C36 H36 . 0.9500 ?
C36 C35 . 1.399(6) ?
C26 H26 . 0.9500 ?
C26 C27 . 1.389(6) ?
C12 H12A . 0.9900 ?
C12 H12B . 0.9900 ?
C13 H13A . 0.9900 ?
C13 H13B . 0.9900 ?
C13 C14 . 1.513(6) ?
C43 C48 . 1.409(6) ?
C43 B1 . 1.650(6) ?
C5 H5A . 0.9900 ?
C5 H5B . 0.9900 ?
C5 C6 . 1.518(7) ?
C10 H10A . 0.9900 ?
C10 H10B . 0.9900 ?
C42 H42 . 0.9500 ?
C42 C41 . 1.392(6) ?
C18 H18A . 0.9900 ?
C18 H18B . 0.9900 ?
C18 C19 . 1.525(6) ?
C32 H32 . 0.9500 ?
C32 C33 . 1.386(6) ?
C19 H19A . 0.9900 ?
C19 H19B . 0.9900 ?
C38 H38 . 0.9500 ?
C38 C39 . 1.395(6) ?
C45 H45 . 0.9500 ?
C45 C46 . 1.386(7) ?
C16 H16A . 0.9900 ?
C16 H16B . 0.9900 ?
C16 C15 . 1.513(6) ?
C23 H23A . 0.9900 ?
C23 H23B . 0.9900 ?
C23 C24 . 1.516(6) ?
C23 C22 . 1.518(7) ?
C24 H24A . 0.9900 ?
C24 H24B . 0.9900 ?
C48 H48 . 0.9500 ?
C48 C47 . 1.394(6) ?
C35 H35 . 0.9500 ?
C35 C34 . 1.379(7) ?
C41 H41 . 0.9500 ?
C41 C40 . 1.386(7) ?
C14 H14A . 0.9900 ?
C14 H14B . 0.9900 ?
C14 C15 . 1.525(7) ?
C22 H22A . 0.9900 ?
C22 H22B . 0.9900 ?
C29 H29 . 0.9500 ?
C29 C28 . 1.390(7) ?
C39 H39 . 0.9500 ?
C39 C40 . 1.382(7) ?
C1 C2 . 1.522(6) ?
C1 C4 . 1.519(7) ?
C1 C3 . 1.508(7) ?
C6 H6A . 0.9900 ?
C6 H6B . 0.9900 ?
C6 C7 . 1.506(8) ?
O8 C56 . 1.416(9) ?
O8 C53 . 1.454(9) ?
C40 H40 . 0.9500 ?
C47 H47 . 0.9500 ?
C47 C46 . 1.388(7) ?
C15 H15A . 0.9900 ?
C15 H15B . 0.9900 ?
C46 H46 . 0.9500 ?
C28 H28 . 0.9500 ?
C28 C27 . 1.383(7) ?
C33 H33 . 0.9500 ?
C33 C34 . 1.386(7) ?
C8 H8A . 0.9900 ?
C8 H8B . 0.9900 ?
C8 C7 . 1.521(8) ?
C27 H27 . 0.9500 ?
C34 H34 . 0.9500 ?
C2 H2A . 0.9800 ?
C2 H2B . 0.9800 ?
C2 H2C . 0.9800 ?
C49 H49A . 0.9900 ?
C49 H49B . 0.9900 ?
C49 C50 . 1.504(8) ?
C4 H4A . 0.9800 ?
C4 H4B . 0.9800 ?
C4 H4C . 0.9800 ?
C7 H7A . 0.9900 ?
C7 H7B . 0.9900 ?
C52 H52A . 0.9900 ?
C52 H52B . 0.9900 ?
C52 C51 . 1.509(8) ?
C3 H3A . 0.9800 ?
C3 H3B . 0.9800 ?
C3 H3C . 0.9800 ?
C50 H50A . 0.9900 ?
C50 H50B . 0.9900 ?
C50 C51 . 1.490(8) ?
C51 H51A . 0.9900 ?
C51 H51B . 0.9900 ?
C56 H56A . 0.9900 ?
C56 H56B . 0.9900 ?
C56 C55 . 1.442(11) ?
C53 H53A . 0.9900 ?
C53 H53B . 0.9900 ?
C53 C54 . 1.475(12) ?
C55 H55A . 0.9900 ?
C55 H55B . 0.9900 ?
C55 C54 . 1.501(11) ?
C54 H54A . 0.9900 ?
C54 H54B . 0.9900 ?

loop_
_geom_torsion_atom_site_label_1
_geom_torsion_atom_site_label_2
_geom_torsion_atom_site_label_3
_geom_torsion_atom_site_label_4
_geom_torsion_site_symmetry_1
_geom_torsion_site_symmetry_2
_geom_torsion_site_symmetry_3
_geom_torsion_site_symmetry_4
_geom_torsion
_geom_torsion_publ_flag
Ce1 O6 C21 C22 . . . . -169.6(3) ?
Ce1 O6 C24 C23 . . . . -162.8(3) ?
Ce1 O5 C17 C18 . . . . -164.5(3) ?
Ce1 O5 C20 C19 . . . . -169.7(3) ?
Ce1 O4 C13 C14 . . . . -145.6(3) ?
Ce1 O4 C16 C15 . . . . 167.0(3) ?
Ce1 O3 C9 C10 . . . . 149.1(3) ?
Ce1 O3 C12 C11 . . . . -172.4(3) ?
Ce1 O2 C5 C6 . . . . -173.4(3) ?
Ce1 O2 C8 C7 . . . . 150.3(3) ?
O6 C21 C22 C23 . . . . -34.1(4) ?
O5 C17 C18 C19 . . . . -33.7(5) ?
O5 C20 C19 C18 . . . . -32.0(5) ?
O4 C13 C14 C15 . . . . -38.2(5) ?
O4 C16 C15 C14 . . . . -16.3(5) ?
O3 C9 C10 C11 . . . . 39.6(4) ?
O2 C5 C6 C7 . . . . 26.3(5) ?
O2 C8 C7 C6 . . . . 35.0(5) ?
O7 C49 C50 C51 . . . . -16.5(7) ?
O7 C52 C51 C50 . . . . 25.2(7) ?
C21 O6 C24 C23 . . . . 16.1(5) ?
C17 O5 C20 C19 . . . . 11.2(5) ?
C17 C18 C19 C20 . . . . 40.1(5) ?
C37 C42 C41 C40 . . . . 1.5(7) ?
C37 C38 C39 C40 . . . . 0.1(7) ?
C9 O3 C12 C11 . . . . 4.8(5) ?
C25 C30 C29 C28 . . . . 0.1(7) ?
C25 C26 C27 C28 . . . . -0.2(7) ?
C20 O5 C17 C18 . . . . 14.5(5) ?
C31 C36 C35 C34 . . . . 1.6(7) ?
C31 C32 C33 C34 . . . . 1.4(7) ?
C30 C25 C26 C27 . . . . -0.8(6) ?
C30 C25 B1 C37 . . . . 173.6(4) ?
C30 C25 B1 C31 . . . . 55.5(5) ?
C30 C25 B1 C43 . . . . -66.9(5) ?
C30 C29 C28 C27 . . . . -1.2(7) ?
C44 C43 C48 C47 . . . . 1.6(6) ?
C44 C43 B1 C37 . . . . -124.1(4) ?
C44 C43 B1 C25 . . . . 115.3(4) ?
C44 C43 B1 C31 . . . . -7.8(6) ?
C44 C45 C46 C47 . . . . 1.3(7) ?
C36 C31 C32 C33 . . . . -1.0(6) ?
C36 C31 B1 C37 . . . . -114.8(4) ?
C36 C31 B1 C25 . . . . 6.9(5) ?
C36 C31 B1 C43 . . . . 125.9(4) ?
C36 C35 C34 C33 . . . . -1.2(7) ?
C26 C25 C30 C29 . . . . 0.8(6) ?
C26 C25 B1 C37 . . . . -8.9(5) ?
C26 C25 B1 C31 . . . . -127.0(4) ?
C26 C25 B1 C43 . . . . 110.6(4) ?
C12 O3 C9 C10 . . . . -28.2(4) ?
C12 C11 C10 C9 . . . . -36.2(4) ?
C13 O4 C16 C15 . . . . -7.9(5) ?
C13 C14 C15 C16 . . . . 32.9(5) ?
C43 C44 C45 C46 . . . . -0.4(7) ?
C43 C48 C47 C46 . . . . -0.8(7) ?
C5 O2 C8 C7 . . . . -19.7(5) ?
C5 C6 C7 C8 . . . . -37.3(5) ?
C10 C11 C12 O3 . . . . 20.2(5) ?
C42 C37 C38 C39 . . . . 2.3(6) ?
C42 C37 B1 C25 . . . . -52.4(5) ?
C42 C37 B1 C31 . . . . 70.2(5) ?
C42 C37 B1 C43 . . . . -169.4(4) ?
C42 C41 C40 C39 . . . . 1.1(7) ?
C32 C31 C36 C35 . . . . -0.4(6) ?
C32 C31 B1 C37 . . . . 61.6(5) ?
C32 C31 B1 C25 . . . . -176.6(4) ?
C32 C31 B1 C43 . . . . -57.7(5) ?
C32 C33 C34 C35 . . . . -0.2(7) ?
C38 C37 C42 C41 . . . . -3.0(6) ?
C38 C37 B1 C25 . . . . 129.6(4) ?
C38 C37 B1 C31 . . . . -107.9(4) ?
C38 C37 B1 C43 . . . . 12.5(5) ?
C38 C39 C40 C41 . . . . -1.8(7) ?
C45 C44 C43 C48 . . . . -1.1(6) ?
C45 C44 C43 B1 . . . . 180.0(4) ?
C16 O4 C13 C14 . . . . 29.2(5) ?
C24 O6 C21 C22 . . . . 11.4(5) ?
C24 C23 C22 C21 . . . . 43.0(4) ?
C48 C43 B1 C37 . . . . 56.9(5) ?
C48 C43 B1 C25 . . . . -63.6(5) ?
C48 C43 B1 C31 . . . . 173.3(4) ?
C48 C47 C46 C45 . . . . -0.7(7) ?
C22 C23 C24 O6 . . . . -36.7(4) ?
C29 C28 C27 C26 . . . . 1.2(7) ?
O8 C56 C55 C54 . . . . 19.6(11) ?
O8 C53 C54 C55 . . . . -18.7(11) ?
C8 O2 C5 C6 . . . . -4.0(5) ?
C49 O7 C52 C51 . . . . -36.1(6) ?
C49 C50 C51 C52 . . . . -5.3(8) ?
B1 C37 C42 C41 . . . . 178.7(4) ?
B1 C37 C38 C39 . . . . -179.5(4) ?
B1 C25 C30 C29 . . . . 178.6(4) ?
B1 C25 C26 C27 . . . . -178.4(4) ?
B1 C31 C36 C35 . . . . 176.1(4) ?
B1 C31 C32 C33 . . . . -177.8(4) ?
B1 C43 C48 C47 . . . . -179.3(4) ?
C52 O7 C49 C50 . . . . 33.0(6) ?
C56 O8 C53 C54 . . . . 31.9(10) ?
C56 C55 C54 C53 . . . . -0.1(12) ?
C53 O8 C56 C55 . . . . -32.4(10) ?
